data_7047208
loop_
_publ_author_name
'Lau, Nathanael'
'Sano, Yohei'
'Ziller, Joseph W.'
'Borovik, A. S.'

_publ_section_title
;
 Modular bimetallic complexes with a sulfonamido-based ligand.
;
_journal_issue 35
_journal_name_full 'Dalton transactions (Cambridge, England : 2003)'
_journal_page_first 12362
_journal_page_last 12372
_journal_paper_doi 10.1039/c8dt02455c
_journal_volume 47
_journal_year 2018
_chemical_formula_sum 'C40 H62 F3 Fe2 N6 O10 S4'
_chemical_formula_weight 1083.89
_chemical_name_systematic '[(TMEDA)Fe(II)(OTf)-(\m-OH)-Fe(III)MST]'
_space_group_crystal_system monoclinic
_space_group_IT_number 15
_space_group_name_Hall '-C 2yc'
_space_group_name_H-M_alt 'C 1 2/c 1'
_symmetry_space_group_name_Hall '-C 2yc'
_symmetry_space_group_name_H-M 'C 1 2/c 1'
_atom_sites_solution_hydrogens mixed
_atom_sites_solution_primary dual
_atom_sites_solution_secondary difmap
_audit_creation_method SHELXL-2014/7
_audit_update_record
;
2017-06-08 deposited with the CCDC.
2018-08-01 downloaded from the CCDC.
;
_cell_angle_alpha 90
_cell_angle_beta 110.8868(9)
_cell_angle_gamma 90
_cell_formula_units_Z 8
_cell_length_a 39.226(3)
_cell_length_b 16.9526(13)
_cell_length_c 18.8719(14)
_cell_measurement_reflns_used 9884
_cell_measurement_temperature 133(2)
_cell_measurement_theta_max 27.33
_cell_measurement_theta_min 2.31
_cell_volume 11724.8(15)
_computing_cell_refinement 'Bruker SAINT 8.34a, 2013'
_computing_data_collection 'Bruker APEX2 2014.11-0, 2014'
_computing_data_reduction 'Bruker SAINT 8.34a, 2013'
_computing_molecular_graphics 'Bruker SHELXTL'
_computing_publication_material 'Bruker SHELXTL'
_computing_structure_refinement 'SHELXL-2014/7 (Sheldrick, 2014)'
_computing_structure_solution 'Bruker SHELXTL 2014/4'
_diffrn_ambient_temperature 133(2)
_diffrn_measured_fraction_theta_full 1.000
_diffrn_measured_fraction_theta_max 0.935
_diffrn_measurement_device_type 'Bruker SMART APEX II CCD'
_diffrn_measurement_method '\f and \w scans'
_diffrn_radiation_type MoK\a
_diffrn_radiation_wavelength 0.71073
_diffrn_reflns_av_R_equivalents 0.0570
_diffrn_reflns_av_unetI/netI 0.0518
_diffrn_reflns_Laue_measured_fraction_full 1.000
_diffrn_reflns_Laue_measured_fraction_max 0.935
_diffrn_reflns_limit_h_max 52
_diffrn_reflns_limit_h_min -50
_diffrn_reflns_limit_k_max 22
_diffrn_reflns_limit_k_min -21
_diffrn_reflns_limit_l_max 25
_diffrn_reflns_limit_l_min -25
_diffrn_reflns_number 68580
_diffrn_reflns_point_group_measured_fraction_full 1.000
_diffrn_reflns_point_group_measured_fraction_max 0.935
_diffrn_reflns_theta_full 25.500
_diffrn_reflns_theta_max 28.753
_diffrn_reflns_theta_min 1.323
_diffrn_source 'fine-focus sealed tube'
_exptl_absorpt_coefficient_mu 0.696
_exptl_absorpt_correction_T_max 0.7458
_exptl_absorpt_correction_T_min 0.6709
_exptl_absorpt_correction_type multi-scan
_exptl_absorpt_process_details 'Bruker SADABS 2014/5'
_exptl_crystal_colour red
_exptl_crystal_density_diffrn 1.228
_exptl_crystal_density_meas ?
_exptl_crystal_density_method not_measured
_exptl_crystal_description Irregular
_exptl_crystal_F_000 4536
_exptl_crystal_recrystallization_method 'Re-crystallisation from solvent: THF/Pentane'
_exptl_crystal_size_max 0.399
_exptl_crystal_size_mid 0.203
_exptl_crystal_size_min 0.176
_refine_diff_density_max 1.047
_refine_diff_density_min -0.569
_refine_diff_density_rms 0.081
_refine_ls_extinction_method none
_refine_ls_goodness_of_fit_ref 1.025
_refine_ls_hydrogen_treatment mixed
_refine_ls_matrix_type full
_refine_ls_number_parameters 602
_refine_ls_number_reflns 14240
_refine_ls_number_restraints 1
_refine_ls_restrained_S_all 1.025
_refine_ls_R_factor_all 0.0761
_refine_ls_R_factor_gt 0.0459
_refine_ls_shift/su_max 0.001
_refine_ls_shift/su_mean 0.000
_refine_ls_structure_factor_coef Fsqd
_refine_ls_weighting_details 'w=1/[\s^2^(Fo^2^)+(0.0651P)^2^+12.5095P] where P=(Fo^2^+2Fc^2^)/3'
_refine_ls_weighting_scheme calc
_refine_ls_wR_factor_gt 0.1150
_refine_ls_wR_factor_ref 0.1302
_reflns_Friedel_coverage 0.000
_reflns_number_gt 9978
_reflns_number_total 14240
_reflns_threshold_expression 'I > 2\s(I)'
_cod_data_source_file c8dt02455c2.cif
_cod_data_source_block asb484
_cod_depositor_comments
;
The following automatic conversions were performed:

'_exptl_crystal_density_meas' value 'not_measured' was changed to '?'
- the value is perceived as not measured.

Automatic conversion script
Id: cif_fix_values 4973 2017-02-22 13:04:09Z antanas 

 Adding full bibliography for 7047202--7047208.cif.
;
_cod_original_cell_volume 11724.9(15)
_cod_database_code 7047208
_shelx_shelxl_version_number 2014/7
_shelx_space_group_comment
; 
The symmetry employed for this shelxl refinement is uniquely defined 
by the following loop, which should always be used as a source of 
symmetry information in preference to the above space-group names. 
They are only intended as comments. 
;
_shelx_estimated_absorpt_t_min 0.769
_shelx_estimated_absorpt_t_max 0.887

loop_
_space_group_symop_operation_xyz
'x, y, z'
'-x, y, -z+1/2'
'x+1/2, y+1/2, z'
'-x+1/2, y+1/2, -z+1/2'
'-x, -y, -z'
'x, -y, z-1/2'
'-x+1/2, -y+1/2, -z'
'x+1/2, -y+1/2, z-1/2'

loop_
_atom_site_label
_atom_site_type_symbol
_atom_site_fract_x
_atom_site_fract_y
_atom_site_fract_z
_atom_site_U_iso_or_equiv
_atom_site_adp_type
_atom_site_occupancy
_atom_site_site_symmetry_order
_atom_site_calc_flag
_atom_site_refinement_flags_posn
_atom_site_refinement_flags_adp
Fe1 Fe 0.37095(2) 0.58729(2) 0.65567(2) 0.01747(9) Uani 1 1 d . .
Fe2 Fe 0.35592(2) 0.68766(2) 0.49275(2) 0.02069(10) Uani 1 1 d . .
S1 S 0.29989(2) 0.63633(4) 0.70109(4) 0.02197(14) Uani 1 1 d . .
S2 S 0.36697(2) 0.48587(4) 0.50920(3) 0.01909(14) Uani 1 1 d . .
S3 S 0.43330(2) 0.71106(4) 0.65469(3) 0.01845(13) Uani 1 1 d . .
S4 S 0.40861(2) 0.73731(4) 0.38936(4) 0.02900(16) Uani 1 1 d . .
F1 F 0.36596(6) 0.83451(11) 0.28762(11) 0.0505(5) Uani 1 1 d . .
F2 F 0.36251(5) 0.71448(11) 0.25020(10) 0.0426(5) Uani 1 1 d . .
F3 F 0.40949(6) 0.78396(12) 0.25763(11) 0.0547(6) Uani 1 1 d . .
O1 O 0.34283(5) 0.65078(11) 0.57631(10) 0.0223(4) Uani 1 1 d D .
H1 H 0.3233(5) 0.6563(18) 0.5843(18) 0.033 Uiso 1 1 d D U
O2 O 0.28768(5) 0.66972(12) 0.62542(11) 0.0288(4) Uani 1 1 d . .
O3 O 0.30435(5) 0.69187(11) 0.76129(11) 0.0286(4) Uani 1 1 d . .
O4 O 0.37170(5) 0.56444(11) 0.48239(10) 0.0228(4) Uani 1 1 d . .
O5 O 0.33215(5) 0.45076(12) 0.46910(10) 0.0278(4) Uani 1 1 d . .
O6 O 0.40669(5) 0.72174(11) 0.57813(9) 0.0232(4) Uani 1 1 d . .
O7 O 0.47008(5) 0.69604(11) 0.65925(10) 0.0243(4) Uani 1 1 d . .
O8 O 0.37738(5) 0.71682(12) 0.40967(10) 0.0281(4) Uani 1 1 d . .
O9 O 0.42834(6) 0.80608(13) 0.42677(13) 0.0398(5) Uani 1 1 d . .
O10 O 0.42952(6) 0.67019(13) 0.38317(12) 0.0366(5) Uani 1 1 d . .
N1 N 0.40036(5) 0.50721(13) 0.75154(11) 0.0193(4) Uani 1 1 d . .
N2 N 0.33647(6) 0.58755(13) 0.71439(12) 0.0203(4) Uani 1 1 d . .
N3 N 0.37629(6) 0.49182(12) 0.59817(11) 0.0189(4) Uani 1 1 d . .
N4 N 0.41937(5) 0.64221(12) 0.69479(11) 0.0190(4) Uani 1 1 d . .
N5 N 0.30255(6) 0.67211(14) 0.40037(13) 0.0266(5) Uani 1 1 d . .
N6 N 0.33536(6) 0.81024(14) 0.49368(13) 0.0272(5) Uani 1 1 d . .
C1 C 0.37503(7) 0.48538(16) 0.79106(15) 0.0231(6) Uani 1 1 d . .
H1A H 0.3891 0.4684 0.8436 0.028 Uiso 1 1 calc R U
H1B H 0.3593 0.4410 0.7643 0.028 Uiso 1 1 calc R U
C2 C 0.35183(7) 0.55559(17) 0.79237(14) 0.0247(6) Uani 1 1 d . .
H2A H 0.3319 0.5396 0.8100 0.030 Uiso 1 1 calc R U
H2B H 0.3668 0.5962 0.8274 0.030 Uiso 1 1 calc R U
C3 C 0.41182(7) 0.43661(16) 0.71876(14) 0.0217(5) Uani 1 1 d . .
H3A H 0.4149 0.3910 0.7532 0.026 Uiso 1 1 calc R U
H3B H 0.4355 0.4469 0.7129 0.026 Uiso 1 1 calc R U
C4 C 0.38298(7) 0.41809(15) 0.64197(14) 0.0223(5) Uani 1 1 d . .
H4A H 0.3918 0.3765 0.6158 0.027 Uiso 1 1 calc R U
H4B H 0.3603 0.3995 0.6481 0.027 Uiso 1 1 calc R U
C5 C 0.43186(7) 0.55242(17) 0.80186(14) 0.0245(6) Uani 1 1 d . .
H5A H 0.4503 0.5154 0.8348 0.029 Uiso 1 1 calc R U
H5B H 0.4237 0.5872 0.8349 0.029 Uiso 1 1 calc R U
C6 C 0.44910(7) 0.60197(17) 0.75695(15) 0.0248(6) Uani 1 1 d . .
H6A H 0.4657 0.6416 0.7904 0.030 Uiso 1 1 calc R U
H6B H 0.4635 0.5680 0.7354 0.030 Uiso 1 1 calc R U
C7 C 0.26586(7) 0.56592(18) 0.70154(16) 0.0274(6) Uani 1 1 d . .
C8 C 0.24801(8) 0.5704(2) 0.75467(17) 0.0345(7) Uani 1 1 d . .
C9 C 0.22051(9) 0.5150(2) 0.7472(2) 0.0488(9) Uani 1 1 d . .
H9 H 0.2079 0.5178 0.7817 0.059 Uiso 1 1 calc R U
C10 C 0.21058(9) 0.4566(2) 0.6927(2) 0.0499(9) Uani 1 1 d . .
C11 C 0.22852(9) 0.4543(2) 0.6413(2) 0.0463(9) Uani 1 1 d . .
H11 H 0.2217 0.4154 0.6025 0.056 Uiso 1 1 calc R U
C12 C 0.25618(8) 0.50734(19) 0.64477(17) 0.0338(7) Uani 1 1 d . .
C13 C 0.25602(9) 0.6282(2) 0.81896(18) 0.0434(8) Uani 1 1 d . .
H13A H 0.2816 0.6232 0.8523 0.065 Uiso 1 1 calc R U
H13B H 0.2402 0.6172 0.8479 0.065 Uiso 1 1 calc R U
H13C H 0.2515 0.6819 0.7986 0.065 Uiso 1 1 calc R U
C14 C 0.18069(12) 0.3976(3) 0.6878(3) 0.0751(14) Uani 1 1 d . .
H14A H 0.1737 0.4030 0.7325 0.113 Uiso 1 1 calc R U
H14B H 0.1897 0.3439 0.6860 0.113 Uiso 1 1 calc R U
H14C H 0.1594 0.4076 0.6419 0.113 Uiso 1 1 calc R U
C15 C 0.27404(9) 0.4979(2) 0.5862(2) 0.0440(8) Uani 1 1 d . .
H15A H 0.2722 0.5475 0.5584 0.066 Uiso 1 1 calc R U
H15B H 0.2617 0.4558 0.5506 0.066 Uiso 1 1 calc R U
H15C H 0.2998 0.4841 0.6116 0.066 Uiso 1 1 calc R U
C16 C 0.40157(7) 0.42419(15) 0.49741(13) 0.0197(5) Uani 1 1 d . .
C17 C 0.39412(7) 0.34536(16) 0.47355(14) 0.0217(5) Uani 1 1 d . .
C18 C 0.42245(8) 0.30151(16) 0.46416(14) 0.0246(6) Uani 1 1 d . .
H18 H 0.4178 0.2484 0.4474 0.029 Uiso 1 1 calc R U
C19 C 0.45688(7) 0.33192(16) 0.47809(15) 0.0244(6) Uani 1 1 d . .
C20 C 0.46378(7) 0.40848(16) 0.50476(14) 0.0234(6) Uani 1 1 d . .
H20 H 0.4876 0.4293 0.5162 0.028 Uiso 1 1 calc R U
C21 C 0.43709(7) 0.45624(16) 0.51552(13) 0.0209(5) Uani 1 1 d . .
C22 C 0.35838(8) 0.30276(17) 0.45712(16) 0.0285(6) Uani 1 1 d . .
H22A H 0.3490 0.3131 0.4980 0.043 Uiso 1 1 calc R U
H22B H 0.3622 0.2459 0.4538 0.043 Uiso 1 1 calc R U
H22C H 0.3407 0.3215 0.4089 0.043 Uiso 1 1 calc R U
C23 C 0.48633(8) 0.28253(18) 0.46628(18) 0.0343(7) Uani 1 1 d . .
H23A H 0.4981 0.3127 0.4371 0.051 Uiso 1 1 calc R U
H23B H 0.4755 0.2345 0.4385 0.051 Uiso 1 1 calc R U
H23C H 0.5045 0.2683 0.5156 0.051 Uiso 1 1 calc R U
C24 C 0.44817(7) 0.53726(16) 0.54786(16) 0.0257(6) Uani 1 1 d . .
H24A H 0.4387 0.5767 0.5076 0.039 Uiso 1 1 calc R U
H24B H 0.4748 0.5407 0.5693 0.039 Uiso 1 1 calc R U
H24C H 0.4382 0.5473 0.5878 0.039 Uiso 1 1 calc R U
C25 C 0.43385(7) 0.80433(15) 0.70018(14) 0.0204(5) Uani 1 1 d . .
C26 C 0.45317(7) 0.86589(17) 0.68082(16) 0.0269(6) Uani 1 1 d . .
C27 C 0.45398(8) 0.93898(18) 0.71383(18) 0.0339(7) Uani 1 1 d . .
H27 H 0.4664 0.9809 0.6999 0.041 Uiso 1 1 calc R U
C28 C 0.43736(9) 0.95402(18) 0.76680(18) 0.0363(7) Uani 1 1 d . .
C29 C 0.41796(8) 0.89310(18) 0.78291(17) 0.0316(7) Uani 1 1 d . .
H29 H 0.4061 0.9025 0.8181 0.038 Uiso 1 1 calc R U
C30 C 0.41481(7) 0.81867(16) 0.75028(14) 0.0225(5) Uani 1 1 d . .
C31 C 0.47279(8) 0.85768(18) 0.62513(17) 0.0318(7) Uani 1 1 d . .
H31A H 0.4958 0.8292 0.6493 0.048 Uiso 1 1 calc R U
H31B H 0.4780 0.9102 0.6097 0.048 Uiso 1 1 calc R U
H31C H 0.4574 0.8284 0.5804 0.048 Uiso 1 1 calc R U
C32 C 0.44064(12) 1.0334(2) 0.8045(2) 0.0599(11) Uani 1 1 d . .
H32A H 0.4170 1.0484 0.8071 0.090 Uiso 1 1 calc R U
H32B H 0.4482 1.0728 0.7750 0.090 Uiso 1 1 calc R U
H32C H 0.4589 1.0305 0.8559 0.090 Uiso 1 1 calc R U
C33 C 0.39021(8) 0.76108(17) 0.76982(17) 0.0304(6) Uani 1 1 d . .
H33A H 0.3713 0.7424 0.7231 0.046 Uiso 1 1 calc R U
H33B H 0.3786 0.7873 0.8017 0.046 Uiso 1 1 calc R U
H33C H 0.4046 0.7162 0.7973 0.046 Uiso 1 1 calc R U
C34 C 0.27546(8) 0.6312(2) 0.42431(19) 0.0416(8) Uani 1 1 d . .
H34A H 0.2836 0.5770 0.4391 0.062 Uiso 1 1 calc R U
H34B H 0.2519 0.6303 0.3822 0.062 Uiso 1 1 calc R U
H34C H 0.2728 0.6589 0.4676 0.062 Uiso 1 1 calc R U
C35 C 0.30411(9) 0.6279(2) 0.33348(19) 0.0433(8) Uani 1 1 d . .
H35A H 0.3219 0.6528 0.3151 0.065 Uiso 1 1 calc R U
H35B H 0.2800 0.6286 0.2931 0.065 Uiso 1 1 calc R U
H35C H 0.3114 0.5733 0.3481 0.065 Uiso 1 1 calc R U
C36 C 0.29079(9) 0.7538(2) 0.37404(19) 0.0443(8) Uani 1 1 d . .
H36A H 0.2648 0.7537 0.3403 0.053 Uiso 1 1 calc R U
H36B H 0.3055 0.7742 0.3448 0.053 Uiso 1 1 calc R U
C37 C 0.29587(9) 0.8076(2) 0.4429(2) 0.0481(9) Uani 1 1 d . .
H37A H 0.2874 0.8616 0.4252 0.058 Uiso 1 1 calc R U
H37B H 0.2810 0.7875 0.4718 0.058 Uiso 1 1 calc R U
C38 C 0.33636(10) 0.8366(2) 0.56965(19) 0.0483(9) Uani 1 1 d . .
H38A H 0.3252 0.7962 0.5915 0.072 Uiso 1 1 calc R U
H38B H 0.3228 0.8862 0.5644 0.072 Uiso 1 1 calc R U
H38C H 0.3617 0.8448 0.6030 0.072 Uiso 1 1 calc R U
C39 C 0.35499(10) 0.8698(2) 0.4677(2) 0.0483(9) Uani 1 1 d . .
H39A H 0.3808 0.8696 0.5006 0.072 Uiso 1 1 calc R U
H39B H 0.3445 0.9219 0.4695 0.072 Uiso 1 1 calc R U
H39C H 0.3529 0.8581 0.4155 0.072 Uiso 1 1 calc R U
C40 C 0.38534(9) 0.76897(19) 0.29124(18) 0.0372(7) Uani 1 1 d . .

loop_
_atom_site_aniso_label
_atom_site_aniso_U_11
_atom_site_aniso_U_22
_atom_site_aniso_U_33
_atom_site_aniso_U_23
_atom_site_aniso_U_13
_atom_site_aniso_U_12
Fe1 0.01647(18) 0.0235(2) 0.01359(17) 0.00027(14) 0.00673(13) 0.00052(14)
Fe2 0.01603(18) 0.0270(2) 0.01963(19) -0.00226(15) 0.00705(14) 0.00079(15)
S1 0.0175(3) 0.0292(4) 0.0222(3) 0.0041(3) 0.0107(3) 0.0029(3)
S2 0.0185(3) 0.0255(3) 0.0140(3) -0.0003(2) 0.0066(2) 0.0019(2)
S3 0.0155(3) 0.0243(3) 0.0158(3) -0.0012(2) 0.0059(2) -0.0002(2)
S4 0.0304(4) 0.0332(4) 0.0256(3) -0.0027(3) 0.0126(3) -0.0041(3)
F1 0.0724(14) 0.0389(11) 0.0395(11) 0.0075(9) 0.0193(10) 0.0103(10)
F2 0.0565(12) 0.0418(11) 0.0255(9) -0.0016(8) 0.0097(8) -0.0065(9)
F3 0.0806(15) 0.0553(13) 0.0449(12) 0.0056(10) 0.0428(11) -0.0091(11)
O1 0.0169(9) 0.0335(11) 0.0186(9) 0.0045(8) 0.0091(7) 0.0042(8)
O2 0.0202(9) 0.0416(12) 0.0278(10) 0.0133(9) 0.0124(8) 0.0085(8)
O3 0.0284(10) 0.0301(11) 0.0335(11) -0.0018(9) 0.0188(9) 0.0030(8)
O4 0.0264(10) 0.0265(10) 0.0187(9) 0.0033(7) 0.0118(8) 0.0065(8)
O5 0.0192(9) 0.0381(12) 0.0240(10) -0.0066(9) 0.0053(8) 0.0017(8)
O6 0.0188(9) 0.0334(11) 0.0152(9) -0.0005(8) 0.0035(7) -0.0036(8)
O7 0.0178(9) 0.0311(11) 0.0263(10) -0.0005(8) 0.0109(8) 0.0019(8)
O8 0.0274(10) 0.0355(11) 0.0205(9) 0.0017(8) 0.0075(8) -0.0060(9)
O9 0.0418(13) 0.0396(13) 0.0393(13) -0.0087(10) 0.0162(10) -0.0107(10)
O10 0.0351(12) 0.0413(13) 0.0349(12) -0.0062(10) 0.0143(10) 0.0011(10)
N1 0.0183(10) 0.0258(12) 0.0151(10) 0.0014(9) 0.0078(8) 0.0013(9)
N2 0.0187(11) 0.0276(12) 0.0167(10) 0.0031(9) 0.0086(8) 0.0043(9)
N3 0.0230(11) 0.0226(11) 0.0131(10) 0.0014(8) 0.0091(8) 0.0000(9)
N4 0.0159(10) 0.0248(12) 0.0156(10) 0.0002(9) 0.0049(8) 0.0012(9)
N5 0.0175(11) 0.0341(14) 0.0281(12) -0.0054(10) 0.0080(9) -0.0002(10)
N6 0.0228(12) 0.0327(13) 0.0258(12) -0.0059(10) 0.0080(10) 0.0023(10)
C1 0.0263(14) 0.0290(15) 0.0183(12) 0.0058(11) 0.0133(11) 0.0030(11)
C2 0.0260(14) 0.0343(16) 0.0167(12) 0.0055(11) 0.0113(11) 0.0060(12)
C3 0.0239(13) 0.0232(14) 0.0212(13) 0.0016(10) 0.0118(11) 0.0044(11)
C4 0.0278(14) 0.0224(14) 0.0197(13) 0.0010(10) 0.0122(11) 0.0011(11)
C5 0.0239(13) 0.0308(15) 0.0158(12) 0.0004(11) 0.0035(10) 0.0016(11)
C6 0.0187(13) 0.0310(15) 0.0200(13) 0.0024(11) 0.0011(10) 0.0012(11)
C7 0.0171(13) 0.0376(16) 0.0290(14) 0.0045(12) 0.0100(11) -0.0009(12)
C8 0.0240(14) 0.053(2) 0.0309(15) 0.0061(14) 0.0145(12) -0.0004(13)
C9 0.0334(18) 0.072(3) 0.049(2) 0.0055(19) 0.0246(16) -0.0106(17)
C10 0.0328(18) 0.062(2) 0.057(2) 0.0047(19) 0.0181(17) -0.0136(17)
C11 0.0388(19) 0.049(2) 0.052(2) -0.0076(17) 0.0171(16) -0.0150(16)
C12 0.0274(15) 0.0398(18) 0.0347(16) 0.0010(14) 0.0115(13) -0.0039(13)
C13 0.0339(17) 0.071(2) 0.0338(17) -0.0028(16) 0.0228(14) -0.0044(16)
C14 0.056(3) 0.080(3) 0.098(4) -0.006(3) 0.039(3) -0.033(2)
C15 0.0435(19) 0.050(2) 0.0449(19) -0.0140(16) 0.0232(16) -0.0107(16)
C16 0.0210(13) 0.0269(14) 0.0127(11) 0.0011(10) 0.0078(10) 0.0024(10)
C17 0.0241(13) 0.0266(14) 0.0141(12) 0.0045(10) 0.0063(10) 0.0027(11)
C18 0.0324(15) 0.0254(14) 0.0165(12) 0.0018(11) 0.0094(11) 0.0037(12)
C19 0.0281(14) 0.0296(15) 0.0193(13) 0.0052(11) 0.0133(11) 0.0067(12)
C20 0.0222(13) 0.0322(15) 0.0198(13) 0.0042(11) 0.0122(11) 0.0009(11)
C21 0.0232(13) 0.0277(14) 0.0135(11) 0.0033(10) 0.0085(10) 0.0011(11)
C22 0.0301(15) 0.0284(15) 0.0264(14) -0.0021(12) 0.0094(12) -0.0006(12)
C23 0.0347(16) 0.0353(17) 0.0388(17) 0.0026(14) 0.0205(14) 0.0100(13)
C24 0.0224(13) 0.0280(15) 0.0296(14) -0.0017(12) 0.0126(11) -0.0002(11)
C25 0.0175(12) 0.0241(14) 0.0186(12) -0.0008(10) 0.0050(10) -0.0002(10)
C26 0.0235(14) 0.0297(15) 0.0263(14) -0.0003(12) 0.0074(11) 0.0008(11)
C27 0.0371(17) 0.0264(15) 0.0383(17) -0.0003(13) 0.0137(14) -0.0045(13)
C28 0.0378(17) 0.0307(17) 0.0399(17) -0.0058(14) 0.0134(14) 0.0012(14)
C29 0.0293(15) 0.0357(17) 0.0312(15) -0.0054(13) 0.0128(13) 0.0050(13)
C30 0.0184(12) 0.0273(14) 0.0204(13) 0.0001(11) 0.0053(10) 0.0032(11)
C31 0.0338(16) 0.0336(17) 0.0338(16) -0.0013(13) 0.0191(13) -0.0075(13)
C32 0.080(3) 0.035(2) 0.076(3) -0.0213(19) 0.041(2) -0.0071(19)
C33 0.0324(15) 0.0348(16) 0.0324(15) -0.0041(13) 0.0218(13) 0.0010(13)
C34 0.0226(15) 0.064(2) 0.0381(18) -0.0050(16) 0.0109(13) -0.0081(15)
C35 0.0322(17) 0.055(2) 0.0408(19) -0.0116(16) 0.0100(15) -0.0015(15)
C36 0.0318(17) 0.058(2) 0.0379(18) -0.0005(16) 0.0056(14) 0.0134(16)
C37 0.0356(18) 0.060(2) 0.0421(19) -0.0084(17) 0.0055(15) 0.0156(17)
C38 0.048(2) 0.057(2) 0.0372(19) -0.0126(17) 0.0122(16) 0.0085(18)
C39 0.047(2) 0.0330(19) 0.068(3) 0.0001(17) 0.0250(19) 0.0069(16)
C40 0.051(2) 0.0312(17) 0.0340(17) 0.0004(14) 0.0211(15) -0.0047(15)

loop_
_atom_type_symbol
_atom_type_description
_atom_type_scat_dispersion_real
_atom_type_scat_dispersion_imag
_atom_type_scat_source
C C 0.0033 0.0016 'International Tables Vol C Tables 4.2.6.8 and 6.1.1.4'
H H 0.0000 0.0000 'International Tables Vol C Tables 4.2.6.8 and 6.1.1.4'
N N 0.0061 0.0033 'International Tables Vol C Tables 4.2.6.8 and 6.1.1.4'
O O 0.0106 0.0060 'International Tables Vol C Tables 4.2.6.8 and 6.1.1.4'
F F 0.0171 0.0103 'International Tables Vol C Tables 4.2.6.8 and 6.1.1.4'
S S 0.1246 0.1234 'International Tables Vol C Tables 4.2.6.8 and 6.1.1.4'
Fe Fe 0.3463 0.8444 'International Tables Vol C Tables 4.2.6.8 and 6.1.1.4'

loop_
_geom_angle_atom_site_label_1
_geom_angle_atom_site_label_2
_geom_angle_atom_site_label_3
_geom_angle
O1 Fe1 N3 100.29(8)
O1 Fe1 N4 103.91(8)
N3 Fe1 N4 107.86(8)
O1 Fe1 N2 96.85(8)
N3 Fe1 N2 121.10(9)
N4 Fe1 N2 121.72(9)
O1 Fe1 N1 175.20(8)
N3 Fe1 N1 79.83(8)
N4 Fe1 N1 80.53(8)
N2 Fe1 N1 79.10(8)
O1 Fe2 O8 171.04(8)
O1 Fe2 O6 85.40(7)
O8 Fe2 O6 89.16(7)
O1 Fe2 O4 86.01(7)
O8 Fe2 O4 87.51(7)
O6 Fe2 O4 96.13(7)
O1 Fe2 N5 98.79(8)
O8 Fe2 N5 87.60(8)
O6 Fe2 N5 171.16(8)
O4 Fe2 N5 91.94(8)
O1 Fe2 N6 95.35(8)
O8 Fe2 N6 91.67(8)
O6 Fe2 N6 89.12(8)
O4 Fe2 N6 174.68(8)
N5 Fe2 N6 82.76(9)
O3 S1 O2 115.29(12)
O3 S1 N2 111.46(12)
O2 S1 N2 108.66(11)
O3 S1 C7 108.27(12)
O2 S1 C7 106.23(12)
N2 S1 C7 106.45(13)
O5 S2 O4 114.25(11)
O5 S2 N3 113.64(11)
O4 S2 N3 107.36(11)
O5 S2 C16 108.30(12)
O4 S2 C16 107.12(11)
N3 S2 C16 105.64(11)
O7 S3 O6 115.41(11)
O7 S3 N4 110.44(11)
O6 S3 N4 108.44(11)
O7 S3 C25 106.65(11)
O6 S3 C25 104.26(11)
N4 S3 C25 111.50(11)
O10 S4 O9 117.45(13)
O10 S4 O8 113.18(13)
O9 S4 O8 114.95(13)
O10 S4 C40 104.14(14)
O9 S4 C40 104.25(14)
O8 S4 C40 100.03(13)
Fe1 O1 Fe2 126.40(9)
S2 O4 Fe2 139.33(11)
S3 O6 Fe2 148.58(12)
S4 O8 Fe2 149.39(12)
C5 N1 C1 111.2(2)
C5 N1 C3 112.2(2)
C1 N1 C3 111.3(2)
C5 N1 Fe1 106.18(15)
C1 N1 Fe1 108.31(15)
C3 N1 Fe1 107.35(14)
C2 N2 S1 111.75(16)
C2 N2 Fe1 115.30(15)
S1 N2 Fe1 130.64(12)
C4 N3 S2 117.90(17)
C4 N3 Fe1 114.53(15)
S2 N3 Fe1 126.54(12)
C6 N4 S3 113.91(17)
C6 N4 Fe1 116.70(16)
S3 N4 Fe1 127.35(12)
C34 N5 C35 106.0(2)
C34 N5 C36 111.7(2)
C35 N5 C36 106.7(2)
C34 N5 Fe2 113.54(18)
C35 N5 Fe2 114.54(17)
C36 N5 Fe2 104.23(18)
C39 N6 C38 106.2(3)
C39 N6 C37 110.7(3)
C38 N6 C37 106.8(2)
C39 N6 Fe2 114.04(18)
C38 N6 Fe2 113.7(2)
C37 N6 Fe2 105.12(19)
N1 C1 C2 109.1(2)
N2 C2 C1 107.9(2)
N1 C3 C4 109.3(2)
N3 C4 C3 106.5(2)
N1 C5 C6 111.5(2)
N4 C6 C5 108.3(2)
C12 C7 C8 120.6(3)
C12 C7 S1 117.7(2)
C8 C7 S1 121.7(2)
C9 C8 C7 116.8(3)
C9 C8 C13 116.8(3)
C7 C8 C13 126.4(3)
C10 C9 C8 124.0(3)
C9 C10 C11 117.5(3)
C9 C10 C14 121.6(3)
C11 C10 C14 120.9(4)
C10 C11 C12 122.1(3)
C11 C12 C7 119.0(3)
C11 C12 C15 116.9(3)
C7 C12 C15 124.1(3)
C17 C16 C21 121.0(2)
C17 C16 S2 120.97(19)
C21 C16 S2 118.01(19)
C18 C17 C16 117.5(2)
C18 C17 C22 116.2(2)
C16 C17 C22 126.3(2)
C19 C18 C17 123.0(3)
C18 C19 C20 118.1(2)
C18 C19 C23 120.9(3)
C20 C19 C23 120.9(3)
C19 C20 C21 122.5(2)
C20 C21 C16 117.8(2)
C20 C21 C24 117.8(2)
C16 C21 C24 124.4(2)
C26 C25 C30 120.3(2)
C26 C25 S3 116.31(19)
C30 C25 S3 123.3(2)
C27 C26 C25 118.3(3)
C27 C26 C31 117.4(3)
C25 C26 C31 124.3(3)
C26 C27 C28 123.0(3)
C29 C28 C27 117.1(3)
C29 C28 C32 121.7(3)
C27 C28 C32 121.2(3)
C28 C29 C30 123.4(3)
C29 C30 C25 117.7(3)
C29 C30 C33 116.3(2)
C25 C30 C33 125.9(2)
N5 C36 C37 109.7(3)
N6 C37 C36 110.4(3)
F2 C40 F1 107.2(3)
F2 C40 F3 107.5(3)
F1 C40 F3 107.7(3)
F2 C40 S4 112.1(2)
F1 C40 S4 111.5(2)
F3 C40 S4 110.7(2)

loop_
_geom_bond_atom_site_label_1
_geom_bond_atom_site_label_2
_geom_bond_distance
Fe1 O1 1.8548(18)
Fe1 N3 2.001(2)
Fe1 N4 2.005(2)
Fe1 N2 2.031(2)
Fe1 N1 2.227(2)
Fe2 O1 1.9284(18)
Fe2 O8 2.0863(19)
Fe2 O6 2.1468(17)
Fe2 O4 2.2072(18)
Fe2 N5 2.211(2)
Fe2 N6 2.231(2)
S1 O3 1.437(2)
S1 O2 1.4496(19)
S1 N2 1.596(2)
S1 C7 1.793(3)
S2 O5 1.4337(19)
S2 O4 1.4600(19)
S2 N3 1.589(2)
S2 C16 1.789(3)
S3 O7 1.4374(18)
S3 O6 1.4609(18)
S3 N4 1.590(2)
S3 C25 1.796(3)
S4 O10 1.431(2)
S4 O9 1.438(2)
S4 O8 1.450(2)
S4 C40 1.829(3)
F1 C40 1.334(4)
F2 C40 1.327(4)
F3 C40 1.339(4)
N1 C5 1.476(3)
N1 C1 1.486(3)
N1 C3 1.489(3)
N2 C2 1.480(3)
N3 C4 1.470(3)
N4 C6 1.492(3)
N5 C34 1.469(4)
N5 C35 1.488(4)
N5 C36 1.489(4)
N6 C39 1.457(4)
N6 C38 1.489(4)
N6 C37 1.504(4)
C1 C2 1.504(4)
C3 C4 1.520(4)
C5 C6 1.513(4)
C7 C12 1.410(4)
C7 C8 1.415(4)
C8 C9 1.399(4)
C8 C13 1.503(5)
C9 C10 1.380(5)
C10 C11 1.387(5)
C10 C14 1.519(5)
C11 C12 1.392(4)
C12 C15 1.514(4)
C16 C17 1.407(4)
C16 C21 1.419(4)
C17 C18 1.400(4)
C17 C22 1.507(4)
C18 C19 1.380(4)
C19 C20 1.384(4)
C19 C23 1.506(4)
C20 C21 1.395(4)
C21 C24 1.503(4)
C25 C26 1.412(4)
C25 C30 1.419(4)
C26 C27 1.382(4)
C26 C31 1.514(4)
C27 C28 1.398(4)
C28 C29 1.379(4)
C28 C32 1.505(4)
C29 C30 1.390(4)
C30 C33 1.508(4)
C36 C37 1.542(5)

loop_
_geom_hbond_atom_site_label_D
_geom_hbond_atom_site_label_H
_geom_hbond_atom_site_label_A
_geom_hbond_distance_DH
_geom_hbond_distance_HA
_geom_hbond_distance_DA
_geom_hbond_angle_DHA
O1 H1 O2 0.838(10) 1.838(12) 2.659(2) 166(3)
